data_4338613
loop_
_publ_author_name
'Clegg, William'
'Graham, David V.'
'Herd, Emma'
'Hevia, Eva'
'Kennedy, Alan R.'
'McCall, Matthew D.'
'Russo, Luca'

_publ_section_title
;
 Donor-Dictated Interlocking Co-Complexation Reactions of LiNHDipp with
 Dimethylzinc: Synthesis and Structures of New Methyl(amido)zincates
;
_journal_coden_ASTM INOCAJ
_journal_issue 12
_journal_name_full 'Inorganic Chemistry'
_journal_page_first 5320
_journal_page_last 5327
_journal_paper_doi 10.1021/ic900313b
_journal_volume 48
_journal_year 2009
_chemical_formula_moiety 'C39 H69 Li N2 O3 Zn2'
_chemical_formula_sum 'C39 H69 Li N2 O3 Zn2'
_chemical_formula_weight 751.64
_chemical_name_systematic
;
 ?
;
_space_group_IT_number 61
_symmetry_cell_setting orthorhombic
_symmetry_space_group_name_Hall '-P 2ac 2ab'
_symmetry_space_group_name_H-M 'P b c a'
_atom_sites_solution_hydrogens geom
_atom_sites_solution_primary direct
_atom_sites_solution_secondary difmap
_audit_creation_method SHELXL-97
_cell_angle_alpha 90.00
_cell_angle_beta 90.00
_cell_angle_gamma 90.00
_cell_formula_units_Z 8
_cell_length_a 18.1783(1)
_cell_length_b 18.6099(2)
_cell_length_c 24.4975(2)
_cell_measurement_reflns_used 10294
_cell_measurement_temperature 123(2)
_cell_measurement_theta_max 27.48
_cell_measurement_theta_min 1.00
_cell_volume 8287.41(12)
_computing_cell_refinement EvalCCD
_computing_data_collection 'Nonius COLLECT'
_computing_data_reduction EvalCCD
_computing_molecular_graphics 'Bruker SHELXTL'
_computing_publication_material 'Bruker SHELXTL and local programs'
_computing_structure_refinement SHELXL97
_computing_structure_solution SHELXS97
_diffrn_ambient_temperature 123(2)
_diffrn_measured_fraction_theta_full 0.998
_diffrn_measured_fraction_theta_max 0.998
_diffrn_measurement_device_type 'Nonius KappaCCD diffractometer'
_diffrn_measurement_method '\f and \w scans'
_diffrn_radiation_monochromator graphite
_diffrn_radiation_source 'sealed tube'
_diffrn_radiation_type MoK\a
_diffrn_radiation_wavelength 0.71073
_diffrn_reflns_av_R_equivalents 0.0240
_diffrn_reflns_av_sigmaI/netI 0.0279
_diffrn_reflns_limit_h_max 23
_diffrn_reflns_limit_h_min -23
_diffrn_reflns_limit_k_max 23
_diffrn_reflns_limit_k_min -23
_diffrn_reflns_limit_l_max 31
_diffrn_reflns_limit_l_min -31
_diffrn_reflns_number 17290
_diffrn_reflns_theta_full 27.00
_diffrn_reflns_theta_max 27.00
_diffrn_reflns_theta_min 1.66
_diffrn_standards_number 0
_exptl_absorpt_coefficient_mu 1.192
_exptl_absorpt_correction_type none
_exptl_crystal_colour colourless
_exptl_crystal_density_diffrn 1.205
_exptl_crystal_density_method 'not measured'
_exptl_crystal_description needle
_exptl_crystal_F_000 3232
_exptl_crystal_size_max 0.32
_exptl_crystal_size_mid 0.08
_exptl_crystal_size_min 0.08
_refine_diff_density_max 0.990
_refine_diff_density_min -0.388
_refine_diff_density_rms 0.077
_refine_ls_extinction_method none
_refine_ls_goodness_of_fit_ref 1.094
_refine_ls_hydrogen_treatment mixed
_refine_ls_matrix_type full
_refine_ls_number_parameters 439
_refine_ls_number_reflns 9026
_refine_ls_number_restraints 0
_refine_ls_restrained_S_all 1.094
_refine_ls_R_factor_all 0.0624
_refine_ls_R_factor_gt 0.0451
_refine_ls_shift/su_max 0.001
_refine_ls_shift/su_mean 0.000
_refine_ls_structure_factor_coef Fsqd
_refine_ls_weighting_details 'calc w=1/[\s^2^(Fo^2^)+(0.0402P)^2^+21.1820P] where P=(Fo^2^+2Fc^2^)/3'
_refine_ls_weighting_scheme calc
_refine_ls_wR_factor_gt 0.1094
_refine_ls_wR_factor_ref 0.1205
_reflns_number_gt 7260
_reflns_number_total 9026
_reflns_threshold_expression I>2\s(I)
_cod_data_source_file ic900313b_si_002.cif
_cod_data_source_block dvg07rem014_compound5
_cod_original_cell_volume 8287.42(12)
_cod_database_code 4338613

loop_
_symmetry_equiv_pos_as_xyz
'x, y, z'
'-x+1/2, -y, z+1/2'
'x+1/2, -y+1/2, -z'
'-x, y+1/2, -z+1/2'
'-x, -y, -z'
'x-1/2, y, -z-1/2'
'-x-1/2, y-1/2, z'
'x, -y-1/2, z-1/2'

loop_
_atom_site_label
_atom_site_type_symbol
_atom_site_fract_x
_atom_site_fract_y
_atom_site_fract_z
_atom_site_U_iso_or_equiv
_atom_site_adp_type
_atom_site_occupancy
_atom_site_symmetry_multiplicity
_atom_site_calc_flag
_atom_site_refinement_flags
_atom_site_disorder_assembly
_atom_site_disorder_group
Li Li 0.1946(3) 0.1573(3) -0.0463(2) 0.0271(11) Uani 1 1 d . C .
Zn1 Zn 0.104070(18) 0.137336(19) 0.082653(14) 0.01895(9) Uani 1 1 d . . .
Zn2 Zn 0.167138(19) 0.234656(19) 0.180098(14) 0.02113(10) Uani 1 1 d . . .
N1 N 0.19674(13) 0.14993(14) 0.03812(10) 0.0182(5) Uani 1 1 d . . .
N2 N 0.14354(15) 0.12565(14) 0.15871(10) 0.0190(5) Uani 1 1 d . . .
O1 O 0.13613(13) 0.09966(14) -0.09745(9) 0.0322(5) Uani 1 1 d . C .
O2 O 0.29501(13) 0.14543(13) -0.07912(9) 0.0315(5) Uani 1 1 d . . .
O3 O 0.15774(16) 0.25426(14) -0.06276(10) 0.0412(7) Uani 1 1 d . . .
C1 C 0.0573(2) 0.0905(3) -0.09392(15) 0.0420(9) Uani 1 1 d . . .
H1A H 0.0350 0.1292 -0.0716 0.050 Uiso 1 1 calc R A 1
H1B H 0.0450 0.0436 -0.0772 0.050 Uiso 1 1 calc R A 1
C3 C 0.0950(2) 0.0848(2) -0.18748(15) 0.0395(9) Uani 1 1 d . . .
H3A H 0.1033 0.1282 -0.2100 0.047 Uiso 1 1 calc R B 1
H3B H 0.0888 0.0431 -0.2121 0.047 Uiso 1 1 calc R B 1
C4 C 0.1589(2) 0.0729(2) -0.14996(14) 0.0397(9) Uani 1 1 d . C .
H4A H 0.1710 0.0211 -0.1477 0.048 Uiso 1 1 calc R . .
H4B H 0.2027 0.0992 -0.1631 0.048 Uiso 1 1 calc R . .
C5 C 0.3414(2) 0.0831(2) -0.07542(16) 0.0392(9) Uani 1 1 d . . .
H5A H 0.3333 0.0508 -0.1070 0.047 Uiso 1 1 calc R . .
H5B H 0.3313 0.0562 -0.0414 0.047 Uiso 1 1 calc R . .
C6 C 0.4189(2) 0.1121(2) -0.07551(17) 0.0436(10) Uani 1 1 d . . .
H6A H 0.4338 0.1284 -0.0387 0.052 Uiso 1 1 calc R . .
H6B H 0.4544 0.0757 -0.0887 0.052 Uiso 1 1 calc R . .
C7 C 0.4130(2) 0.1743(2) -0.1147(2) 0.0510(11) Uani 1 1 d . . .
H7A H 0.4261 0.1590 -0.1521 0.061 Uiso 1 1 calc R . .
H7B H 0.4461 0.2139 -0.1035 0.061 Uiso 1 1 calc R . .
C8 C 0.3331(2) 0.1979(2) -0.11194(15) 0.0392(9) Uani 1 1 d . . .
H8A H 0.3293 0.2461 -0.0952 0.047 Uiso 1 1 calc R . .
H8B H 0.3116 0.1999 -0.1490 0.047 Uiso 1 1 calc R . .
C2 C 0.0290(4) 0.0941(5) -0.1535(3) 0.0344(19) Uiso 0.50 1 d P C 1
H2A H -0.0071 0.0553 -0.1606 0.041 Uiso 0.50 1 calc PR C 1
H2B H 0.0053 0.1410 -0.1608 0.041 Uiso 0.50 1 calc PR C 1
C9 C 0.1360(3) 0.2746(3) -0.1181(2) 0.0331(12) Uiso 0.66 1 d P D 1
H9A H 0.0849 0.2596 -0.1260 0.040 Uiso 0.66 1 calc PR D 1
H9B H 0.1694 0.2532 -0.1456 0.040 Uiso 0.66 1 calc PR D 1
C10 C 0.1428(5) 0.3552(4) -0.1171(3) 0.0487(19) Uiso 0.66 1 d P D 1
H10A H 0.1159 0.3778 -0.1477 0.058 Uiso 0.66 1 calc PR D 1
H10B H 0.1949 0.3708 -0.1178 0.058 Uiso 0.66 1 calc PR D 1
C11 C 0.1070(4) 0.3712(4) -0.0628(3) 0.0412(18) Uiso 0.66 1 d P D 1
H11A H 0.0531 0.3769 -0.0671 0.049 Uiso 0.66 1 calc PR D 1
H11B H 0.1274 0.4156 -0.0466 0.049 Uiso 0.66 1 calc PR D 1
C12 C 0.1253(3) 0.3036(2) -0.02590(17) 0.0487(10) Uani 1 1 d . D .
H12A H 0.1601 0.3166 0.0036 0.058 Uiso 1 1 calc R E 1
H12B H 0.0801 0.2834 -0.0095 0.058 Uiso 1 1 calc R E 1
C13 C 0.25501(15) 0.10427(16) 0.05401(11) 0.0177(6) Uani 1 1 d . . .
C14 C 0.24775(16) 0.02934(16) 0.04558(12) 0.0205(6) Uani 1 1 d . . .
C15 C 0.30490(17) -0.01654(17) 0.06044(13) 0.0258(7) Uani 1 1 d . . .
H15 H 0.2994 -0.0668 0.0549 0.031 Uiso 1 1 calc R . .
C16 C 0.36947(18) 0.00921(19) 0.08304(14) 0.0302(7) Uani 1 1 d . . .
H16 H 0.4082 -0.0228 0.0925 0.036 Uiso 1 1 calc R . .
C17 C 0.37669(17) 0.08225(18) 0.09156(14) 0.0268(7) Uani 1 1 d . . .
H17 H 0.4211 0.1001 0.1069 0.032 Uiso 1 1 calc R . .
C18 C 0.32058(16) 0.13068(16) 0.07826(12) 0.0210(6) Uani 1 1 d . . .
C19 C 0.17812(17) -0.00322(17) 0.02121(13) 0.0245(6) Uani 1 1 d . . .
H19 H 0.1475 0.0371 0.0067 0.029 Uiso 1 1 calc R . .
C20 C 0.1941(2) -0.05440(19) -0.02632(14) 0.0324(8) Uani 1 1 d . . .
H20A H 0.2234 -0.0294 -0.0540 0.049 Uiso 1 1 calc R . .
H20B H 0.1476 -0.0704 -0.0425 0.049 Uiso 1 1 calc R . .
H20C H 0.2214 -0.0962 -0.0129 0.049 Uiso 1 1 calc R . .
C21 C 0.13262(19) -0.04211(19) 0.06514(14) 0.0302(7) Uani 1 1 d . . .
H21A H 0.1621 -0.0807 0.0813 0.045 Uiso 1 1 calc R . .
H21B H 0.0883 -0.0626 0.0485 0.045 Uiso 1 1 calc R . .
H21C H 0.1184 -0.0078 0.0936 0.045 Uiso 1 1 calc R . .
C22 C 0.33043(17) 0.21114(18) 0.08789(13) 0.0261(7) Uani 1 1 d . . .
H22 H 0.2815 0.2308 0.0991 0.031 Uiso 1 1 calc R . .
C23 C 0.3527(2) 0.24944(19) 0.03503(15) 0.0378(9) Uani 1 1 d . . .
H23A H 0.4016 0.2329 0.0237 0.057 Uiso 1 1 calc R . .
H23B H 0.3539 0.3014 0.0413 0.057 Uiso 1 1 calc R . .
H23C H 0.3169 0.2384 0.0063 0.057 Uiso 1 1 calc R . .
C24 C 0.38500(19) 0.2293(2) 0.13311(16) 0.0375(8) Uani 1 1 d . . .
H24A H 0.3726 0.2020 0.1661 0.056 Uiso 1 1 calc R . .
H24B H 0.3827 0.2808 0.1411 0.056 Uiso 1 1 calc R . .
H24C H 0.4349 0.2167 0.1213 0.056 Uiso 1 1 calc R . .
C25 C 0.00328(18) 0.1327(2) 0.05345(15) 0.0373(9) Uani 1 1 d . . .
H25A H -0.0056 0.0849 0.0379 0.056 Uiso 1 1 calc R . .
H25B H -0.0028 0.1691 0.0249 0.056 Uiso 1 1 calc R . .
H25C H -0.0320 0.1417 0.0829 0.056 Uiso 1 1 calc R . .
C26 C 0.11124(16) 0.08233(16) 0.20007(11) 0.0186(6) Uani 1 1 d . . .
C27 C 0.04217(16) 0.10217(17) 0.22282(12) 0.0216(6) Uani 1 1 d . . .
C28 C 0.01262(18) 0.06025(19) 0.26443(13) 0.0287(7) Uani 1 1 d . . .
H28 H -0.0332 0.0738 0.2800 0.034 Uiso 1 1 calc R . .
C29 C 0.0477(2) -0.0004(2) 0.28377(14) 0.0337(8) Uani 1 1 d . . .
H29 H 0.0262 -0.0281 0.3121 0.040 Uiso 1 1 calc R . .
C30 C 0.11464(19) -0.02028(18) 0.26130(13) 0.0295(7) Uani 1 1 d . . .
H30 H 0.1388 -0.0622 0.2743 0.035 Uiso 1 1 calc R . .
C31 C 0.14704(17) 0.02033(17) 0.21990(12) 0.0230(6) Uani 1 1 d . . .
C32 C 0.22276(17) -0.00120(17) 0.19778(13) 0.0243(6) Uani 1 1 d . . .
H32 H 0.2235 0.0108 0.1580 0.029 Uiso 1 1 calc R . .
C33 C 0.28327(18) 0.04308(19) 0.22527(15) 0.0308(7) Uani 1 1 d . . .
H33A H 0.2744 0.0943 0.2187 0.046 Uiso 1 1 calc R . .
H33B H 0.3312 0.0296 0.2100 0.046 Uiso 1 1 calc R . .
H33C H 0.2830 0.0337 0.2646 0.046 Uiso 1 1 calc R . .
C34 C 0.2395(2) -0.08117(19) 0.20302(16) 0.0377(8) Uani 1 1 d . . .
H34A H 0.2464 -0.0934 0.2416 0.057 Uiso 1 1 calc R . .
H34B H 0.2846 -0.0924 0.1828 0.057 Uiso 1 1 calc R . .
H34C H 0.1985 -0.1091 0.1881 0.057 Uiso 1 1 calc R . .
C35 C 0.00148(17) 0.16931(17) 0.20481(13) 0.0242(6) Uani 1 1 d . . .
H35 H 0.0232 0.1856 0.1694 0.029 Uiso 1 1 calc R . .
C36 C -0.08073(18) 0.1547(2) 0.19550(16) 0.0380(9) Uani 1 1 d . . .
H36A H -0.0864 0.1149 0.1697 0.057 Uiso 1 1 calc R . .
H36B H -0.1042 0.1978 0.1806 0.057 Uiso 1 1 calc R . .
H36C H -0.1040 0.1420 0.2303 0.057 Uiso 1 1 calc R . .
C37 C 0.0111(2) 0.23035(19) 0.24663(15) 0.0355(8) Uani 1 1 d . . .
H37A H -0.0106 0.2160 0.2816 0.053 Uiso 1 1 calc R . .
H37B H -0.0135 0.2738 0.2332 0.053 Uiso 1 1 calc R . .
H37C H 0.0637 0.2402 0.2517 0.053 Uiso 1 1 calc R . .
C38 C 0.12227(19) 0.29960(18) 0.12485(14) 0.0300(7) Uani 1 1 d . . .
H38A H 0.0937 0.3370 0.1434 0.045 Uiso 1 1 calc R . .
H38B H 0.0898 0.2718 0.1009 0.045 Uiso 1 1 calc R . .
H38C H 0.1612 0.3220 0.1031 0.045 Uiso 1 1 calc R . .
C39 C 0.22711(19) 0.23878(18) 0.24763(14) 0.0298(7) Uani 1 1 d . . .
H39A H 0.2792 0.2439 0.2380 0.045 Uiso 1 1 calc R . .
H39B H 0.2201 0.1945 0.2686 0.045 Uiso 1 1 calc R . .
H39C H 0.2117 0.2800 0.2697 0.045 Uiso 1 1 calc R . .
C9A C 0.1695(10) 0.2929(9) -0.1144(7) 0.067(4) Uiso 0.34 1 d P D 2
H9D H 0.1578 0.2620 -0.1462 0.080 Uiso 0.34 1 calc PR D 2
H9F H 0.2209 0.3100 -0.1176 0.080 Uiso 0.34 1 calc PR D 2
C10A C 0.1156(8) 0.3558(7) -0.1099(5) 0.037(3) Uiso 0.34 1 d P D 2
H10C H 0.1403 0.4010 -0.1207 0.045 Uiso 0.34 1 calc PR D 2
H10D H 0.0733 0.3479 -0.1347 0.045 Uiso 0.34 1 calc PR D 2
C11A C 0.0889(7) 0.3616(7) -0.0519(5) 0.034(3) Uiso 0.34 1 d P D 2
H11C H 0.1030 0.4082 -0.0355 0.040 Uiso 0.34 1 calc PR D 2
H11D H 0.0348 0.3561 -0.0498 0.040 Uiso 0.34 1 calc PR D 2
C2A C 0.0293(4) 0.0679(5) -0.1484(3) 0.0326(19) Uiso 0.50 1 d P C 2
H2D H -0.0150 0.0957 -0.1587 0.039 Uiso 0.50 1 calc PR C 2
H2F H 0.0173 0.0160 -0.1488 0.039 Uiso 0.50 1 calc PR C 2
H1N H 0.205(2) 0.193(2) 0.0463(15) 0.029(10) Uiso 1 1 d . . .
H2N H 0.181(2) 0.114(2) 0.1518(17) 0.040(13) Uiso 1 1 d . . .

loop_
_atom_site_aniso_label
_atom_site_aniso_U_11
_atom_site_aniso_U_22
_atom_site_aniso_U_33
_atom_site_aniso_U_23
_atom_site_aniso_U_13
_atom_site_aniso_U_12
Li 0.026(3) 0.031(3) 0.024(3) 0.000(2) 0.001(2) 0.001(2)
Zn1 0.01571(16) 0.02298(17) 0.01815(17) 0.00001(14) -0.00102(13) 0.00010(13)
Zn2 0.02265(18) 0.02091(18) 0.01983(17) 0.00089(13) -0.00069(14) -0.00227(14)
N1 0.0168(12) 0.0172(12) 0.0208(12) 0.0005(10) 0.0007(10) 0.0006(10)
N2 0.0176(13) 0.0200(13) 0.0193(12) 0.0023(10) 0.0007(10) 0.0022(10)
O1 0.0254(12) 0.0490(15) 0.0222(11) -0.0055(11) 0.0025(9) -0.0048(11)
O2 0.0261(12) 0.0385(13) 0.0300(12) 0.0054(10) 0.0078(10) -0.0020(10)
O3 0.0599(17) 0.0380(14) 0.0256(12) 0.0077(11) 0.0043(12) 0.0186(13)
C1 0.0294(18) 0.064(3) 0.032(2) -0.0033(18) 0.0060(15) -0.0094(18)
C3 0.0357(19) 0.055(2) 0.0277(18) -0.0032(17) -0.0017(15) -0.0027(18)
C4 0.0331(19) 0.063(3) 0.0231(17) -0.0092(17) 0.0022(15) 0.0022(18)
C5 0.038(2) 0.039(2) 0.040(2) 0.0055(17) 0.0145(17) 0.0035(17)
C6 0.0298(18) 0.059(3) 0.042(2) -0.0078(19) 0.0013(16) 0.0095(18)
C7 0.0276(19) 0.050(3) 0.075(3) 0.006(2) 0.011(2) -0.0072(18)
C8 0.0347(19) 0.053(2) 0.0302(18) 0.0124(17) 0.0051(16) -0.0045(18)
C12 0.068(3) 0.037(2) 0.041(2) -0.0039(18) 0.002(2) 0.010(2)
C13 0.0138(13) 0.0224(15) 0.0168(13) 0.0039(11) 0.0021(11) -0.0008(11)
C14 0.0163(13) 0.0254(16) 0.0198(14) 0.0027(12) 0.0030(11) -0.0014(12)
C15 0.0234(15) 0.0226(15) 0.0313(17) 0.0044(13) 0.0043(13) 0.0011(13)
C16 0.0223(15) 0.0319(18) 0.0363(19) 0.0083(15) 0.0003(14) 0.0056(14)
C17 0.0172(14) 0.0321(17) 0.0312(17) 0.0048(14) -0.0033(12) -0.0012(13)
C18 0.0181(14) 0.0238(15) 0.0211(14) 0.0020(12) 0.0006(11) -0.0011(12)
C19 0.0239(15) 0.0231(15) 0.0265(16) -0.0010(13) -0.0005(13) -0.0013(13)
C20 0.0322(17) 0.0348(19) 0.0302(18) -0.0075(15) 0.0049(14) -0.0071(15)
C21 0.0282(17) 0.0291(17) 0.0335(18) -0.0055(14) 0.0054(14) -0.0098(14)
C22 0.0215(15) 0.0273(16) 0.0295(17) -0.0036(13) -0.0012(13) -0.0035(13)
C23 0.051(2) 0.0273(18) 0.035(2) 0.0011(15) 0.0012(17) -0.0099(16)
C24 0.0300(18) 0.044(2) 0.039(2) -0.0110(17) -0.0065(15) -0.0050(16)
C25 0.0182(15) 0.060(2) 0.0331(19) -0.0088(18) -0.0028(14) 0.0015(16)
C26 0.0188(14) 0.0201(14) 0.0168(13) 0.0000(11) -0.0036(11) -0.0038(11)
C27 0.0194(14) 0.0257(15) 0.0196(14) -0.0005(12) -0.0025(12) -0.0032(12)
C28 0.0214(15) 0.0383(19) 0.0263(17) 0.0030(14) 0.0020(13) -0.0055(14)
C29 0.0372(19) 0.039(2) 0.0247(17) 0.0138(15) 0.0003(14) -0.0095(16)
C30 0.0338(18) 0.0281(17) 0.0265(17) 0.0088(13) -0.0081(14) -0.0039(14)
C31 0.0237(15) 0.0247(15) 0.0208(15) -0.0005(12) -0.0044(12) -0.0017(13)
C32 0.0271(16) 0.0219(15) 0.0240(15) 0.0003(12) -0.0040(13) 0.0049(13)
C33 0.0250(16) 0.0314(18) 0.0361(19) 0.0007(15) -0.0080(14) 0.0038(14)
C34 0.046(2) 0.0262(18) 0.041(2) 0.0005(15) -0.0074(17) 0.0127(16)
C35 0.0201(15) 0.0283(16) 0.0243(16) 0.0014(13) 0.0035(12) 0.0016(13)
C36 0.0207(16) 0.047(2) 0.046(2) 0.0106(18) 0.0006(15) 0.0021(15)
C37 0.0384(19) 0.0366(19) 0.0316(18) -0.0059(16) 0.0112(15) 0.0042(16)
C38 0.0355(18) 0.0213(15) 0.0331(18) 0.0032(14) -0.0051(15) 0.0011(14)
C39 0.0363(18) 0.0278(16) 0.0253(16) -0.0039(14) -0.0047(14) -0.0006(15)

loop_
_atom_type_symbol
_atom_type_description
_atom_type_scat_dispersion_real
_atom_type_scat_dispersion_imag
_atom_type_scat_source
Li Li -0.0003 0.0001 'International Tables Vol C Tables 4.2.6.8 and 6.1.1.4'
Zn Zn 0.2839 1.4301 'International Tables Vol C Tables 4.2.6.8 and 6.1.1.4'
N N 0.0061 0.0033 'International Tables Vol C Tables 4.2.6.8 and 6.1.1.4'
O O 0.0106 0.0060 'International Tables Vol C Tables 4.2.6.8 and 6.1.1.4'
C C 0.0033 0.0016 'International Tables Vol C Tables 4.2.6.8 and 6.1.1.4'
H H 0.0000 0.0000 'International Tables Vol C Tables 4.2.6.8 and 6.1.1.4'

loop_
_geom_angle_atom_site_label_1
_geom_angle_atom_site_label_2
_geom_angle_atom_site_label_3
_geom_angle
N1 Li O1 127.7(3)
N1 Li O2 112.0(3)
N1 Li O3 105.7(3)
O1 Li O2 100.2(3)
O1 Li O3 100.8(3)
O2 Li O3 109.2(3)
N1 Zn1 N2 102.45(10)
N1 Zn1 C25 125.79(13)
N2 Zn1 C25 131.66(13)
N2 Zn2 C38 109.11(12)
N2 Zn2 C39 110.58(12)
C38 Zn2 C39 140.31(14)
Li N1 Zn1 122.0(2)
Li N1 C13 109.2(2)
Li N1 H1N 100(3)
Zn1 N1 C13 113.99(18)
Zn1 N1 H1N 98(3)
C13 N1 H1N 112(3)
Zn1 N2 Zn2 101.31(11)
Zn1 N2 C26 125.11(19)
Zn1 N2 H2N 99(3)
Zn2 N2 C26 116.49(19)
Zn2 N2 H2N 99(3)
C26 N2 H2N 112(3)
Li O1 C1 124.3(3)
Li O1 C4 127.2(3)
C1 O1 C4 107.3(3)
Li O2 C5 126.7(3)
Li O2 C8 125.9(3)
C5 O2 C8 107.4(3)
Li O3 C9 121.3(3)
Li O3 C12 127.3(3)
Li O3 C9A 125.1(7)
C9 O3 C12 108.1(3)
C12 O3 C9A 107.0(7)
O1 C1 H1A 110.6
O1 C1 H1B 110.6
O1 C1 C2 105.6(4)
O1 C1 C2A 108.5(4)
H1A C1 H1B 108.8
H1A C1 C2 110.6
H1A C1 C2A 124.1
H1B C1 C2 110.6
H1B C1 C2A 92.5
H3A C3 H3B 108.5
H3A C3 C4 110.2
H3A C3 C2 110.2
H3A C3 C2A 128.5
H3B C3 C4 110.2
H3B C3 C2 110.2
H3B C3 C2A 97.4
C4 C3 C2 107.6(4)
C4 C3 C2A 100.7(4)
O1 C4 C3 105.9(3)
O1 C4 H4A 110.6
O1 C4 H4B 110.6
C3 C4 H4A 110.6
C3 C4 H4B 110.6
H4A C4 H4B 108.7
O2 C5 H5A 110.7
O2 C5 H5B 110.7
O2 C5 C6 105.0(3)
H5A C5 H5B 108.8
H5A C5 C6 110.7
H5B C5 C6 110.7
C5 C6 H6A 111.4
C5 C6 H6B 111.4
C5 C6 C7 102.0(3)
H6A C6 H6B 109.2
H6A C6 C7 111.4
H6B C6 C7 111.4
C6 C7 H7A 110.7
C6 C7 H7B 110.7
C6 C7 C8 105.2(3)
H7A C7 H7B 108.8
H7A C7 C8 110.7
H7B C7 C8 110.7
O2 C8 C7 106.7(3)
O2 C8 H8A 110.4
O2 C8 H8B 110.4
C7 C8 H8A 110.4
C7 C8 H8B 110.4
H8A C8 H8B 108.6
C1 C2 C3 104.9(5)
C1 C2 H2A 110.8
C1 C2 H2B 110.8
C3 C2 H2A 110.8
C3 C2 H2B 110.8
H2A C2 H2B 108.8
O3 C9 H9A 111.2
O3 C9 H9B 111.2
O3 C9 C10 102.7(5)
H9A C9 H9B 109.1
H9A C9 C10 111.2
H9B C9 C10 111.2
C9 C10 H10A 111.8
C9 C10 H10B 111.8
C9 C10 C11 100.1(6)
H10A C10 H10B 109.5
H10A C10 C11 111.8
H10B C10 C11 111.8
C10 C11 H11A 110.8
C10 C11 H11B 110.8
C10 C11 C12 104.8(5)
H11A C11 H11B 108.9
H11A C11 C12 110.8
H11B C11 C12 110.8
O3 C12 C11 103.8(4)
O3 C12 H12A 111.0
O3 C12 H12B 111.0
O3 C12 C11A 113.7(6)
C11 C12 H12A 111.0
C11 C12 H12B 111.0
C11 C12 C11A 16.5(6)
H12A C12 H12B 109.0
H12A C12 C11A 116.2
H12B C12 C11A 94.8
N1 C13 C14 118.9(3)
N1 C13 C18 122.5(3)
C14 C13 C18 118.7(3)
C13 C14 C15 119.7(3)
C13 C14 C19 121.7(3)
C15 C14 C19 118.5(3)
C14 C15 H15 119.2
C14 C15 C16 121.7(3)
H15 C15 C16 119.2
C15 C16 H16 120.6
C15 C16 C17 118.8(3)
H16 C16 C17 120.6
C16 C17 H17 119.0
C16 C17 C18 122.0(3)
H17 C17 C18 119.0
C13 C18 C17 119.1(3)
C13 C18 C22 120.2(3)
C17 C18 C22 120.7(3)
C14 C19 H19 107.6
C14 C19 C20 112.8(3)
C14 C19 C21 111.1(3)
H19 C19 C20 107.6
H19 C19 C21 107.6
C20 C19 C21 109.9(3)
C19 C20 H20A 109.5
C19 C20 H20B 109.5
C19 C20 H20C 109.5
H20A C20 H20B 109.5
H20A C20 H20C 109.5
H20B C20 H20C 109.5
C19 C21 H21A 109.5
C19 C21 H21B 109.5
C19 C21 H21C 109.5
H21A C21 H21B 109.5
H21A C21 H21C 109.5
H21B C21 H21C 109.5
C18 C22 H22 107.3
C18 C22 C23 110.9(3)
C18 C22 C24 113.9(3)
H22 C22 C23 107.3
H22 C22 C24 107.3
C23 C22 C24 109.8(3)
C22 C23 H23A 109.5
C22 C23 H23B 109.5
C22 C23 H23C 109.5
H23A C23 H23B 109.5
H23A C23 H23C 109.5
H23B C23 H23C 109.5
C22 C24 H24A 109.5
C22 C24 H24B 109.5
C22 C24 H24C 109.5
H24A C24 H24B 109.5
H24A C24 H24C 109.5
H24B C24 H24C 109.5
Zn1 C25 H25A 109.5
Zn1 C25 H25B 109.5
Zn1 C25 H25C 109.5
H25A C25 H25B 109.5
H25A C25 H25C 109.5
H25B C25 H25C 109.5
N2 C26 C27 119.8(3)
N2 C26 C31 121.2(3)
C27 C26 C31 119.0(3)
C26 C27 C28 118.8(3)
C26 C27 C35 122.0(3)
C28 C27 C35 119.1(3)
C27 C28 H28 118.9
C27 C28 C29 122.1(3)
H28 C28 C29 118.9
C28 C29 H29 120.4
C28 C29 C30 119.2(3)
H29 C29 C30 120.4
C29 C30 H30 119.5
C29 C30 C31 121.0(3)
H30 C30 C31 119.5
C26 C31 C30 119.9(3)
C26 C31 C32 120.4(3)
C30 C31 C32 119.6(3)
C31 C32 H32 107.3
C31 C32 C33 110.4(3)
C31 C32 C34 113.9(3)
H32 C32 C33 107.3
H32 C32 C34 107.3
C33 C32 C34 110.2(3)
C32 C33 H33A 109.5
C32 C33 H33B 109.5
C32 C33 H33C 109.5
H33A C33 H33B 109.5
H33A C33 H33C 109.5
H33B C33 H33C 109.5
C32 C34 H34A 109.5
C32 C34 H34B 109.5
C32 C34 H34C 109.5
H34A C34 H34B 109.5
H34A C34 H34C 109.5
H34B C34 H34C 109.5
C27 C35 H35 108.0
C27 C35 C36 111.8(3)
C27 C35 C37 111.0(3)
H35 C35 C36 108.0
H35 C35 C37 108.0
C36 C35 C37 109.9(3)
C35 C36 H36A 109.5
C35 C36 H36B 109.5
C35 C36 H36C 109.5
H36A C36 H36B 109.5
H36A C36 H36C 109.5
H36B C36 H36C 109.5
C35 C37 H37A 109.5
C35 C37 H37B 109.5
C35 C37 H37C 109.5
H37A C37 H37B 109.5
H37A C37 H37C 109.5
H37B C37 H37C 109.5
Zn2 C38 H38A 109.5
Zn2 C38 H38B 109.5
Zn2 C38 H38C 109.5
H38A C38 H38B 109.5
H38A C38 H38C 109.5
H38B C38 H38C 109.5
Zn2 C39 H39A 109.5
Zn2 C39 H39B 109.5
Zn2 C39 H39C 109.5
H39A C39 H39B 109.5
H39A C39 H39C 109.5
H39B C39 H39C 109.5
O3 C9A H9D 111.3
O3 C9A C10A 102.6(11)
H9D C9A H9F 109.2
H9D C9A C10A 111.3
H9F C9A C10A 111.3
C9A C10A H10C 109.8
C9A C10A H10D 109.8
C9A C10A C11A 109.3(11)
H10C C10A H10D 108.3
H10C C10A C11A 109.8
H10D C10A C11A 109.8
C12 C11A C10A 102.6(9)
C12 C11A H11C 111.2
C12 C11A H11D 111.2
C10A C11A H11C 111.2
C10A C11A H11D 111.2
H11C C11A H11D 109.2
C1 C2A C3 103.4(5)
C1 C2A H2D 111.1
C1 C2A H2F 111.1
C3 C2A H2D 111.1
C3 C2A H2F 111.1
H2D C2A H2F 109.0

loop_
_geom_bond_atom_site_label_1
_geom_bond_atom_site_label_2
_geom_bond_distance
Li N1 2.074(6)
Li O1 1.961(6)
Li O2 2.007(6)
Li O3 1.967(6)
Zn1 N1 2.021(2)
Zn1 N2 2.008(3)
Zn1 C25 1.969(3)
Zn2 N2 2.139(3)
Zn2 C38 1.989(3)
Zn2 C39 1.983(3)
N1 C13 1.413(4)
N1 H1N 0.84(4)
N2 C26 1.422(4)
N2 H2N 0.74(4)
O1 C1 1.446(4)
O1 C4 1.440(4)
O2 C5 1.436(4)
O2 C8 1.442(4)
O3 C9 1.462(6)
O3 C12 1.416(5)
O3 C9A 1.470(17)
C1 H1A 0.990
C1 H1B 0.990
C1 C2 1.548(9)
C1 C2A 1.489(9)
C3 H3A 0.990
C3 H3B 0.990
C3 C4 1.497(5)
C3 C2 1.472(9)
C3 C2A 1.562(9)
C4 H4A 0.990
C4 H4B 0.990
C5 H5A 0.990
C5 H5B 0.990
C5 C6 1.510(5)
C6 H6A 0.990
C6 H6B 0.990
C6 C7 1.506(6)
C7 H7A 0.990
C7 H7B 0.990
C7 C8 1.518(5)
C8 H8A 0.990
C8 H8B 0.990
C2 H2A 0.990
C2 H2B 0.990
C9 H9A 0.990
C9 H9B 0.990
C9 C10 1.506(9)
C10 H10A 0.990
C10 H10B 0.990
C10 C11 1.509(11)
C11 H11A 0.990
C11 H11B 0.990
C11 C12 1.584(8)
C12 H12A 0.990
C12 H12B 0.990
C12 C11A 1.417(13)
C13 C14 1.416(4)
C13 C18 1.420(4)
C14 C15 1.393(4)
C14 C19 1.525(4)
C15 H15 0.950
C15 C16 1.383(5)
C16 H16 0.950
C16 C17 1.381(5)
C17 H17 0.950
C17 C18 1.400(4)
C18 C22 1.526(4)
C19 H19 1.000
C19 C20 1.532(4)
C19 C21 1.538(4)
C20 H20A 0.980
C20 H20B 0.980
C20 H20C 0.980
C21 H21A 0.980
C21 H21B 0.980
C21 H21C 0.980
C22 H22 1.000
C22 C23 1.533(5)
C22 C24 1.525(5)
C23 H23A 0.980
C23 H23B 0.980
C23 H23C 0.980
C24 H24A 0.980
C24 H24B 0.980
C24 H24C 0.980
C25 H25A 0.980
C25 H25B 0.980
C25 H25C 0.980
C26 C27 1.423(4)
C26 C31 1.411(4)
C27 C28 1.392(4)
C27 C35 1.518(4)
C28 H28 0.950
C28 C29 1.379(5)
C29 H29 0.950
C29 C30 1.387(5)
C30 H30 0.950
C30 C31 1.395(4)
C31 C32 1.532(4)
C32 H32 1.000
C32 C33 1.530(4)
C32 C34 1.525(4)
C33 H33A 0.980
C33 H33B 0.980
C33 H33C 0.980
C34 H34A 0.980
C34 H34B 0.980
C34 H34C 0.980
C35 H35 1.000
C35 C36 1.536(4)
C35 C37 1.540(5)
C36 H36A 0.980
C36 H36B 0.980
C36 H36C 0.980
C37 H37A 0.980
C37 H37B 0.980
C37 H37C 0.980
C38 H38A 0.980
C38 H38B 0.980
C38 H38C 0.980
C39 H39A 0.980
C39 H39B 0.980
C39 H39C 0.980
C9A H9D 0.990
C9A H9F 0.990
C9A C10A 1.53(2)
C10A H10C 0.990
C10A H10D 0.990
C10A C11A 1.504(18)
C11A H11C 0.990
C11A H11D 0.990
C2A H2D 0.990
C2A H2F 0.990
